data_4307218
loop_
_publ_author_name
'Andrea F. Armstrong'
'John F. Valliant'

_publ_contact_author_address
;Departments of Chemistry and Medical Physics &
  Applied Radiation Sciences
  McMaster University
  1280 Main Street West
  Hamilton, ON, Canada, L8S 4M1
;
_publ_contact_author_email valliant@mcmaster.ca
_publ_contact_author_fax 1-905-522-2509
_publ_contact_author_name 'John F. Valliant'
_publ_contact_author_phone 1-905-525-9140-22840
_publ_section_title
;
Microwave-Assisted Synthesis of Tricarbonyl Rhenacarboranes: Steric and
Electronic Effects on the 1,2 \\rightarrow 1,7 Carborane Cage Isomerization
;
_journal_name_full 'Inorganic Chemistry'
_journal_page_first 2148
_journal_page_last 2158
_journal_paper_doi 10.1021/ic0617543
_journal_volume 46
_journal_year 2007
_chemical_formula_moiety 'C12 H19 B9 N O3 Re'
_chemical_formula_sum 'C12 H19 B9 N O3 Re'
_chemical_formula_weight 508.77
_chemical_name_systematic
; 
 ? 
;
_space_group_IT_number 14
_symmetry_cell_setting monoclinic
_symmetry_space_group_name_Hall '-P 2ybc'
_symmetry_space_group_name_H-M 'P 1 21/c 1'
_atom_sites_solution_hydrogens difmap
_atom_sites_solution_primary direct
_atom_sites_solution_secondary difmap
_audit_creation_method SHELXL-97
_cell_angle_alpha 90.00
_cell_angle_beta 92.328(2)
_cell_angle_gamma 90.00
_cell_formula_units_Z 4
_cell_length_a 7.4000(2)
_cell_length_b 15.4930(4)
_cell_length_c 15.3055(4)
_cell_measurement_reflns_used 5348
_cell_measurement_temperature 173(2)
_cell_measurement_theta_max 30.50
_cell_measurement_theta_min 2.63
_cell_volume 1753.30(8)
_computing_cell_refinement 'Bruker SMART'
_computing_data_collection 'Bruker SMART'
_computing_data_reduction 'Bruker SAINT'
_computing_molecular_graphics 'Bruker SHELXTL'
_computing_publication_material 'Bruker SHELXTL'
_computing_structure_refinement 'SHELXL-97 (Sheldrick, 1997)'
_computing_structure_solution 'SHELXS-97 (Sheldrick, 1990)'
_diffrn_ambient_temperature 173(2)
_diffrn_measured_fraction_theta_full 0.987
_diffrn_measured_fraction_theta_max 0.987
_diffrn_measurement_device_type 'CCD area detector'
_diffrn_measurement_method 'phi and omega scans'
_diffrn_radiation_monochromator graphite
_diffrn_radiation_source 'rotating anode'
_diffrn_radiation_type MoK\a
_diffrn_radiation_wavelength 0.71073
_diffrn_reflns_av_R_equivalents 0.0534
_diffrn_reflns_av_sigmaI/netI 0.0440
_diffrn_reflns_limit_h_max 10
_diffrn_reflns_limit_h_min -9
_diffrn_reflns_limit_k_max 22
_diffrn_reflns_limit_k_min -19
_diffrn_reflns_limit_l_max 21
_diffrn_reflns_limit_l_min -19
_diffrn_reflns_number 25094
_diffrn_reflns_theta_full 30.54
_diffrn_reflns_theta_max 30.53
_diffrn_reflns_theta_min 2.63
_exptl_absorpt_coefficient_mu 6.942
_exptl_absorpt_correction_T_max 0.57
_exptl_absorpt_correction_T_min 0.34
_exptl_absorpt_correction_type multi-scan
_exptl_absorpt_process_details Sadabs
_exptl_crystal_colour colourless
_exptl_crystal_density_diffrn 1.927
_exptl_crystal_density_method 'not measured'
_exptl_crystal_description prism
_exptl_crystal_F_000 968
_exptl_crystal_size_max 0.24
_exptl_crystal_size_mid 0.16
_exptl_crystal_size_min 0.08
_refine_diff_density_max 0.796
_refine_diff_density_min -0.680
_refine_diff_density_rms 0.154
_refine_ls_extinction_coef 0.00235(13)
_refine_ls_extinction_expression Fc^*^=kFc[1+0.001xFc^2^\l^3^/sin(2\q)]^-1/4^
_refine_ls_extinction_method SHELXL
_refine_ls_goodness_of_fit_ref 1.075
_refine_ls_hydrogen_treatment mixed
_refine_ls_matrix_type full
_refine_ls_number_parameters 312
_refine_ls_number_reflns 5302
_refine_ls_number_restraints 0
_refine_ls_restrained_S_all 1.075
_refine_ls_R_factor_all 0.0452
_refine_ls_R_factor_gt 0.0265
_refine_ls_shift/su_max 0.025
_refine_ls_shift/su_mean 0.001
_refine_ls_structure_factor_coef Fsqd
_refine_ls_weighting_details 'calc w=1/[\s^2^(Fo^2^)+(0.0192P)^2^+0.0000P] where P=(Fo^2^+2Fc^2^)/3'
_refine_ls_weighting_scheme calc
_refine_ls_wR_factor_gt 0.0477
_refine_ls_wR_factor_ref 0.0514
_reflns_number_gt 4210
_reflns_number_total 5302
_reflns_threshold_expression >2sigma(I)
_cod_data_source_file ic0617543si20060915_122600_2.cif
_cod_data_source_block compound12
_cod_depositor_comments
;
The following automatic conversions were performed:
'_symmetry_cell_setting' value 'Monoclinic' changed to 'monoclinic'
according to '/home/saulius/struct/CIF-dictionaries/cif_core.dic'
dictionary named 'cif_core.dic' version 2.4.1 from 2010-06-29.

Automatic conversion script
Id: cif_fix_enum 1527 2010-12-29 10:47:43Z saulius 
;
_cod_database_code 4307218

loop_
_symmetry_equiv_pos_as_xyz
'x, y, z'
'-x, y+1/2, -z+1/2'
'-x, -y, -z'
'x, -y-1/2, z-1/2'

loop_
_atom_site_label
_atom_site_type_symbol
_atom_site_fract_x
_atom_site_fract_y
_atom_site_fract_z
_atom_site_U_iso_or_equiv
_atom_site_adp_type
_atom_site_occupancy
_atom_site_symmetry_multiplicity
_atom_site_calc_flag
_atom_site_refinement_flags
_atom_site_disorder_assembly
_atom_site_disorder_group
O1' O 0.6393(4) 0.46096(17) 0.10177(18) 0.0338(6) Uani 1 1 d . . .
N1' N -0.1333(4) 0.72241(16) 0.49935(18) 0.0184(6) Uani 1 1 d . . .
C1' C 0.1841(5) 0.7197(2) 0.4529(2) 0.0186(7) Uani 1 1 d . . .
H1A H 0.259(6) 0.761(3) 0.461(3) 0.032(11) Uiso 1 1 d . . .
H1' H 0.200(5) 0.671(2) 0.495(2) 0.020(9) Uiso 1 1 d . . .
C1 C 0.4601(5) 0.6578(2) 0.2420(2) 0.0189(6) Uani 1 1 d . . .
H1 H 0.584(6) 0.673(2) 0.224(2) 0.021(9) Uiso 1 1 d . . .
Re2 Re 0.427661(17) 0.511642(7) 0.262760(8) 0.01609(5) Uani 1 1 d . . .
O2' O 0.2671(4) 0.33114(15) 0.28515(19) 0.0316(6) Uani 1 1 d . . .
C2' C 0.0074(5) 0.7650(2) 0.4654(2) 0.0179(6) Uani 1 1 d . . .
O3' O 0.7440(4) 0.46305(18) 0.3898(2) 0.0437(8) Uani 1 1 d . . .
C3' C -0.0144(5) 0.8523(2) 0.4458(2) 0.0229(7) Uani 1 1 d . . .
H3' H 0.093(5) 0.882(2) 0.426(2) 0.013(8) Uiso 1 1 d . . .
B3 B 0.4148(5) 0.6310(2) 0.3480(2) 0.0170(7) Uani 1 1 d . . .
H3B H 0.511(6) 0.631(2) 0.404(3) 0.028(10) Uiso 1 1 d . . .
C4' C -0.1731(6) 0.8940(2) 0.4613(2) 0.0274(8) Uani 1 1 d . . .
H4' H -0.187(6) 0.950(3) 0.451(3) 0.038(12) Uiso 1 1 d . . .
B4 B 0.3718(5) 0.7369(2) 0.3031(3) 0.0199(8) Uani 1 1 d . . .
H4B H 0.444(5) 0.788(2) 0.333(3) 0.024(10) Uiso 1 1 d . . .
B5 B 0.3026(6) 0.7252(2) 0.1932(3) 0.0217(8) Uani 1 1 d . . .
H5B H 0.348(6) 0.772(3) 0.142(3) 0.044(13) Uiso 1 1 d . . .
C5' C -0.3125(6) 0.8487(2) 0.4979(2) 0.0278(8) Uani 1 1 d . . .
H5' H -0.410(7) 0.877(3) 0.508(3) 0.042(13) Uiso 1 1 d . . .
C6' C -0.2892(5) 0.7636(2) 0.5162(2) 0.0232(7) Uani 1 1 d . . .
H6' H -0.380(6) 0.731(3) 0.540(3) 0.033(11) Uiso 1 1 d . . .
B6 B 0.3001(6) 0.6126(2) 0.1677(2) 0.0199(7) Uani 1 1 d . . .
H6B H 0.330(5) 0.600(2) 0.100(2) 0.010(8) Uiso 1 1 d . . .
C7 C 0.2136(4) 0.68503(18) 0.3608(2) 0.0159(6) Uani 1 1 d . . .
C7' C -0.1177(6) 0.6302(2) 0.5238(3) 0.0265(8) Uani 1 1 d . . .
H7C H -0.031(6) 0.622(3) 0.574(3) 0.034(11) Uiso 1 1 d . . .
H7A H -0.231(6) 0.614(2) 0.534(3) 0.024(10) Uiso 1 1 d . . .
H7' H -0.063(8) 0.601(3) 0.478(4) 0.057(15) Uiso 1 1 d . . .
C8' C 0.5622(5) 0.4761(2) 0.1640(2) 0.0243(7) Uani 1 1 d . . .
B8 B 0.1427(5) 0.7454(2) 0.2713(3) 0.0209(8) Uani 1 1 d . . .
H8B H 0.083(5) 0.803(2) 0.277(2) 0.020(9) Uiso 1 1 d . . .
C9' C 0.3304(5) 0.3978(2) 0.2757(2) 0.0220(7) Uani 1 1 d . . .
B9 B 0.0962(6) 0.6681(2) 0.1886(2) 0.0208(8) Uani 1 1 d . . .
H9B H -0.002(6) 0.682(2) 0.135(3) 0.035(11) Uiso 1 1 d . . .
C10' C 0.6272(5) 0.4797(2) 0.3403(2) 0.0262(7) Uani 1 1 d . . .
B10 B 0.1323(5) 0.5621(2) 0.2314(2) 0.0182(7) Uani 1 1 d . . .
H10B H 0.046(6) 0.518(2) 0.216(3) 0.023(9) Uiso 1 1 d . . .
B11 B 0.2041(5) 0.5739(2) 0.3455(2) 0.0165(7) Uani 1 1 d . . .
H11B H 0.167(5) 0.543(2) 0.405(2) 0.020(9) Uiso 1 1 d . . .
B12 B 0.0388(5) 0.6441(2) 0.2965(2) 0.0191(7) Uani 1 1 d . . .
H12B H -0.102(5) 0.645(2) 0.325(2) 0.014(8) Uiso 1 1 d . . .

loop_
_atom_site_aniso_label
_atom_site_aniso_U_11
_atom_site_aniso_U_22
_atom_site_aniso_U_33
_atom_site_aniso_U_23
_atom_site_aniso_U_13
_atom_site_aniso_U_12
O1' 0.0382(16) 0.0343(14) 0.0302(15) -0.0028(11) 0.0166(13) 0.0064(12)
N1' 0.0208(15) 0.0192(13) 0.0152(14) -0.0030(9) 0.0019(11) -0.0001(10)
C1' 0.0174(17) 0.0242(17) 0.0142(16) -0.0025(12) -0.0007(13) 0.0008(13)
C1 0.0207(18) 0.0196(15) 0.0166(16) -0.0002(11) 0.0045(13) -0.0001(12)
Re2 0.01642(7) 0.01525(6) 0.01673(7) -0.00162(5) 0.00231(4) 0.00178(5)
O2' 0.0295(15) 0.0207(12) 0.0451(17) 0.0004(10) 0.0072(13) -0.0038(10)
C2' 0.0198(17) 0.0241(16) 0.0098(14) -0.0044(11) 0.0011(13) -0.0010(12)
O3' 0.0421(18) 0.0346(15) 0.0523(19) -0.0037(12) -0.0246(16) 0.0089(13)
C3' 0.030(2) 0.0210(16) 0.0185(17) -0.0031(12) 0.0070(15) 0.0008(14)
B3 0.0176(18) 0.0160(16) 0.0174(18) -0.0023(12) 0.0023(15) 0.0020(13)
C4' 0.037(2) 0.0222(18) 0.0227(19) -0.0008(13) 0.0027(16) 0.0081(15)
B4 0.023(2) 0.0153(16) 0.0211(19) -0.0012(12) 0.0038(16) 0.0013(14)
B5 0.028(2) 0.0202(17) 0.0175(19) 0.0053(13) 0.0042(16) 0.0059(14)
C5' 0.027(2) 0.034(2) 0.0224(19) -0.0040(14) 0.0013(16) 0.0090(16)
C6' 0.0195(18) 0.0315(19) 0.0187(18) -0.0051(13) 0.0016(15) 0.0002(14)
B6 0.024(2) 0.0230(17) 0.0126(18) -0.0006(12) -0.0001(15) 0.0028(14)
C7 0.0173(16) 0.0170(14) 0.0136(15) 0.0000(10) 0.0032(13) 0.0025(11)
C7' 0.030(2) 0.0237(17) 0.027(2) 0.0025(13) 0.0097(17) -0.0011(15)
C8' 0.0248(18) 0.0170(16) 0.0313(19) 0.0013(12) 0.0039(15) 0.0031(13)
B8 0.022(2) 0.0218(18) 0.0191(19) 0.0014(13) 0.0036(16) 0.0045(14)
C9' 0.0188(17) 0.0267(17) 0.0209(18) -0.0011(12) 0.0059(14) 0.0068(13)
B9 0.023(2) 0.0271(19) 0.0126(18) 0.0002(13) -0.0010(16) 0.0051(14)
C10' 0.0289(19) 0.0166(15) 0.033(2) -0.0033(13) -0.0016(16) 0.0018(13)
B10 0.0180(17) 0.0194(17) 0.0170(18) -0.0032(12) 0.0000(15) 0.0005(13)
B11 0.0181(18) 0.0156(15) 0.0157(18) 0.0003(12) -0.0002(14) 0.0000(13)
B12 0.0192(19) 0.0231(18) 0.0151(18) -0.0030(13) 0.0005(15) 0.0001(14)

loop_
_atom_type_symbol
_atom_type_description
_atom_type_scat_dispersion_real
_atom_type_scat_dispersion_imag
_atom_type_scat_source
C C 0.0033 0.0016 'International Tables Vol C Tables 4.2.6.8 and 6.1.1.4'
H H 0.0000 0.0000 'International Tables Vol C Tables 4.2.6.8 and 6.1.1.4'
B B 0.0013 0.0007 'International Tables Vol C Tables 4.2.6.8 and 6.1.1.4'
N N 0.0061 0.0033 'International Tables Vol C Tables 4.2.6.8 and 6.1.1.4'
O O 0.0106 0.0060 'International Tables Vol C Tables 4.2.6.8 and 6.1.1.4'
Re Re -1.0185 7.2310 'International Tables Vol C Tables 4.2.6.8 and 6.1.1.4'

loop_
_geom_angle_atom_site_label_1
_geom_angle_atom_site_label_2
_geom_angle_atom_site_label_3
_geom_angle
_geom_angle_site_symmetry_1
_geom_angle_site_symmetry_3
_geom_angle_publ_flag
C6' N1' C2' 121.2(3) . . ?
C6' N1' C7' 117.7(3) . . ?
C2' N1' C7' 121.0(3) . . ?
C2' C1' C7 115.9(3) . . ?
C2' C1' H1A 101(3) . . ?
C7 C1' H1A 106(3) . . ?
C2' C1' H1' 111(2) . . ?
C7 C1' H1' 108(2) . . ?
H1A C1' H1' 114(4) . . ?
B4 C1 B5 61.8(2) . . ?
B4 C1 B3 63.8(2) . . ?
B5 C1 B3 113.7(3) . . ?
B4 C1 B6 112.5(3) . . ?
B5 C1 B6 62.0(2) . . ?
B3 C1 B6 111.3(3) . . ?
B4 C1 Re2 126.3(2) . . ?
B5 C1 Re2 125.9(2) . . ?
B3 C1 Re2 66.84(15) . . ?
B6 C1 Re2 67.98(16) . . ?
B4 C1 H1 111(2) . . ?
B5 C1 H1 111(2) . . ?
B3 C1 H1 122(2) . . ?
B6 C1 H1 121(2) . . ?
Re2 C1 H1 112(2) . . ?
C9' Re2 C10' 88.93(14) . . ?
C9' Re2 C8' 91.51(14) . . ?
C10' Re2 C8' 90.14(16) . . ?
C9' Re2 B3 131.73(14) . . ?
C10' Re2 B3 84.48(13) . . ?
C8' Re2 B3 136.11(14) . . ?
C9' Re2 C1 163.95(13) . . ?
C10' Re2 C1 104.88(13) . . ?
C8' Re2 C1 96.49(13) . . ?
B3 Re2 C1 44.25(12) . . ?
C9' Re2 B6 122.82(14) . . ?
C10' Re2 B6 147.90(14) . . ?
C8' Re2 B6 84.85(14) . . ?
B3 Re2 B6 77.56(13) . . ?
C1 Re2 B6 44.71(12) . . ?
C9' Re2 B11 92.70(13) . . ?
C10' Re2 B11 108.39(14) . . ?
C8' Re2 B11 161.06(13) . . ?
B3 Re2 B11 45.80(13) . . ?
C1 Re2 B11 75.40(12) . . ?
B6 Re2 B11 77.35(13) . . ?
C9' Re2 B10 88.70(13) . . ?
C10' Re2 B10 153.65(15) . . ?
C8' Re2 B10 116.16(14) . . ?
B3 Re2 B10 77.64(13) . . ?
C1 Re2 B10 75.29(13) . . ?
B6 Re2 B10 45.11(14) . . ?
B11 Re2 B10 45.55(12) . . ?
N1' C2' C3' 118.1(3) . . ?
N1' C2' C1' 120.5(3) . . ?
C3' C2' C1' 121.3(3) . . ?
C4' C3' C2' 120.9(4) . . ?
C4' C3' H3' 123(2) . . ?
C2' C3' H3' 116(2) . . ?
C1 B3 C7 101.1(2) . . ?
C1 B3 B11 107.6(2) . . ?
C7 B3 B11 59.2(2) . . ?
C1 B3 B4 57.2(2) . . ?
C7 B3 B4 57.4(2) . . ?
B11 B3 B4 107.5(3) . . ?
C1 B3 Re2 68.91(16) . . ?
C7 B3 Re2 121.2(2) . . ?
B11 B3 Re2 69.02(16) . . ?
B4 B3 Re2 122.3(2) . . ?
C1 B3 H3B 126(2) . . ?
C7 B3 H3B 117(2) . . ?
B11 B3 H3B 124(2) . . ?
B4 B3 H3B 113(2) . . ?
Re2 B3 H3B 114(2) . . ?
C3' C4' C5' 119.3(3) . . ?
C3' C4' H4' 121(3) . . ?
C5' C4' H4' 119(3) . . ?
C1 B4 C7 103.6(2) . . ?
C1 B4 B5 59.8(2) . . ?
C7 B4 B5 105.7(3) . . ?
C1 B4 B8 107.1(3) . . ?
C7 B4 B8 60.0(2) . . ?
B5 B4 B8 59.8(2) . . ?
C1 B4 B3 59.0(2) . . ?
C7 B4 B3 59.0(2) . . ?
B5 B4 B3 108.2(2) . . ?
B8 B4 B3 109.2(3) . . ?
C1 B4 H4B 126(2) . . ?
C7 B4 H4B 119(2) . . ?
B5 B4 H4B 128(2) . . ?
B8 B4 H4B 122(2) . . ?
B3 B4 H4B 117(2) . . ?
C1 B5 B8 106.2(3) . . ?
C1 B5 B4 58.4(2) . . ?
B8 B5 B4 60.2(2) . . ?
C1 B5 B9 106.6(3) . . ?
B8 B5 B9 60.5(2) . . ?
B4 B5 B9 108.1(3) . . ?
C1 B5 B6 60.12(19) . . ?
B8 B5 B6 108.9(3) . . ?
B4 B5 B6 108.2(2) . . ?
B9 B5 B6 60.0(2) . . ?
C1 B5 H5B 118(2) . . ?
B8 B5 H5B 126(2) . . ?
B4 B5 H5B 121(2) . . ?
B9 B5 H5B 125(2) . . ?
B6 B5 H5B 118(2) . . ?
C6' C5' C4' 119.0(4) . . ?
C6' C5' H5' 123(3) . . ?
C4' C5' H5' 118(3) . . ?
N1' C6' C5' 121.4(4) . . ?
N1' C6' H6' 117(3) . . ?
C5' C6' H6' 121(3) . . ?
C1 B6 B9 104.2(3) . . ?
C1 B6 B5 57.9(2) . . ?
B9 B6 B5 59.3(2) . . ?
C1 B6 B10 106.6(3) . . ?
B9 B6 B10 60.0(2) . . ?
B5 B6 B10 108.0(3) . . ?
C1 B6 Re2 67.30(15) . . ?
B9 B6 Re2 122.8(2) . . ?
B5 B6 Re2 121.5(2) . . ?
B10 B6 Re2 68.64(16) . . ?
C1 B6 H6B 122.1(18) . . ?
B9 B6 H6B 118.1(18) . . ?
B5 B6 H6B 112.9(17) . . ?
B10 B6 H6B 127.7(18) . . ?
Re2 B6 H6B 112.2(17) . . ?
C1' C7 B4 116.1(3) . . ?
C1' C7 B12 121.7(3) . . ?
B4 C7 B12 113.4(3) . . ?
C1' C7 B8 119.4(2) . . ?
B4 C7 B8 61.5(2) . . ?
B12 C7 B8 63.0(2) . . ?
C1' C7 B3 115.5(3) . . ?
B4 C7 B3 63.5(2) . . ?
B12 C7 B3 112.9(2) . . ?
B8 C7 B3 114.2(3) . . ?
C1' C7 B11 117.7(3) . . ?
B4 C7 B11 115.1(3) . . ?
B12 C7 B11 62.00(19) . . ?
B8 C7 B11 114.9(2) . . ?
B3 C7 B11 62.3(2) . . ?
N1' C7' H7C 111(2) . . ?
N1' C7' H7A 105(2) . . ?
H7C C7' H7A 115(4) . . ?
N1' C7' H7' 108(3) . . ?
H7C C7' H7' 103(4) . . ?
H7A C7' H7' 115(4) . . ?
O1' C8' Re2 174.6(3) . . ?
C7 B8 B5 104.7(3) . . ?
C7 B8 B4 58.5(2) . . ?
B5 B8 B4 60.0(2) . . ?
C7 B8 B9 104.2(2) . . ?
B5 B8 B9 60.3(2) . . ?
B4 B8 B9 107.9(3) . . ?
C7 B8 B12 58.28(19) . . ?
B5 B8 B12 107.3(3) . . ?
B4 B8 B12 107.0(3) . . ?
B9 B8 B12 59.2(2) . . ?
C7 B8 H8B 123(2) . . ?
B5 B8 H8B 122(2) . . ?
B4 B8 H8B 118(2) . . ?
B9 B8 H8B 126(2) . . ?
B12 B8 H8B 125(2) . . ?
O2' C9' Re2 177.4(3) . . ?
B12 B9 B5 108.0(3) . . ?
B12 B9 B8 61.2(2) . . ?
B5 B9 B8 59.2(2) . . ?
B12 B9 B6 107.8(3) . . ?
B5 B9 B6 60.6(2) . . ?
B8 B9 B6 108.4(3) . . ?
B12 B9 B10 60.0(2) . . ?
B5 B9 B10 109.3(3) . . ?
B8 B9 B10 109.8(3) . . ?
B6 B9 B10 60.4(2) . . ?
B12 B9 H9B 125(2) . . ?
B5 B9 H9B 118(2) . . ?
B8 B9 H9B 121(2) . . ?
B6 B9 H9B 120(2) . . ?
B10 B9 H9B 123(2) . . ?
O3' C10' Re2 176.8(3) . . ?
B12 B10 B9 59.4(2) . . ?
B12 B10 B6 106.7(3) . . ?
B9 B10 B6 59.6(2) . . ?
B12 B10 B11 59.5(2) . . ?
B9 B10 B11 107.1(2) . . ?
B6 B10 B11 107.3(3) . . ?
B12 B10 Re2 120.3(2) . . ?
B9 B10 Re2 120.3(2) . . ?
B6 B10 Re2 66.24(17) . . ?
B11 B10 Re2 66.64(17) . . ?
B12 B10 H10B 112(2) . . ?
B9 B10 H10B 119(2) . . ?
B6 B10 H10B 131(2) . . ?
B11 B10 H10B 118(2) . . ?
Re2 B10 H10B 115(2) . . ?
C7 B11 B12 58.37(18) . . ?
C7 B11 B3 58.52(19) . . ?
B12 B11 B3 106.9(2) . . ?
C7 B11 B10 103.8(2) . . ?
B12 B11 B10 59.1(2) . . ?
B3 B11 B10 106.9(3) . . ?
C7 B11 Re2 117.2(2) . . ?
B12 B11 Re2 121.0(2) . . ?
B3 B11 Re2 65.17(17) . . ?
B10 B11 Re2 67.81(17) . . ?
C7 B11 H11B 109.9(19) . . ?
B12 B11 H11B 116(2) . . ?
B3 B11 H11B 117.0(19) . . ?
B10 B11 H11B 134.1(19) . . ?
Re2 B11 H11B 118.9(19) . . ?
C7 B12 B9 104.8(3) . . ?
C7 B12 B10 106.6(3) . . ?
B9 B12 B10 60.7(2) . . ?
C7 B12 B11 59.63(19) . . ?
B9 B12 B11 109.7(3) . . ?
B10 B12 B11 61.5(2) . . ?
C7 B12 B8 58.70(19) . . ?
B9 B12 B8 59.5(2) . . ?
B10 B12 B8 109.0(3) . . ?
B11 B12 B8 109.4(3) . . ?
C7 B12 H12B 117.1(17) . . ?
B9 B12 H12B 127.6(17) . . ?
B10 B12 H12B 127.0(16) . . ?
B11 B12 H12B 117.9(16) . . ?
B8 B12 H12B 118.4(16) . . ?

loop_
_geom_bond_atom_site_label_1
_geom_bond_atom_site_label_2
_geom_bond_distance
_geom_bond_site_symmetry_2
_geom_bond_publ_flag
O1' C8' 1.154(4) . ?
N1' C6' 1.352(5) . ?
N1' C2' 1.354(4) . ?
N1' C7' 1.480(4) . ?
C1' C2' 1.502(5) . ?
C1' C7 1.533(5) . ?
C1' H1A 0.86(4) . ?
C1' H1' 1.00(4) . ?
C1 B4 1.689(5) . ?
C1 B5 1.714(5) . ?
C1 B3 1.721(5) . ?
C1 B6 1.755(5) . ?
C1 Re2 2.301(3) . ?
C1 H1 1.00(4) . ?
Re2 C9' 1.919(3) . ?
Re2 C10' 1.922(4) . ?
Re2 C8' 1.924(4) . ?
Re2 B3 2.268(3) . ?
Re2 B6 2.312(4) . ?
Re2 B11 2.333(4) . ?
Re2 B10 2.353(4) . ?
O2' C9' 1.145(4) . ?
C2' C3' 1.393(5) . ?
O3' C10' 1.154(4) . ?
C3' C4' 1.370(5) . ?
C3' H3' 0.98(4) . ?
B3 C7 1.726(5) . ?
B3 B11 1.791(5) . ?
B3 B4 1.802(5) . ?
B3 H3B 1.09(4) . ?
C4' C5' 1.384(6) . ?
C4' H4' 0.88(5) . ?
B4 C7 1.697(5) . ?
B4 B5 1.747(6) . ?
B4 B8 1.750(6) . ?
B4 H4B 1.05(4) . ?
B5 B8 1.744(6) . ?
B5 B9 1.764(6) . ?
B5 B6 1.787(5) . ?
B5 H5B 1.13(5) . ?
C5' C6' 1.358(5) . ?
C5' H5' 0.86(5) . ?
C6' H6' 0.93(5) . ?
B6 B9 1.777(6) . ?
B6 B10 1.790(6) . ?
B6 H6B 1.09(3) . ?
C7 B12 1.715(5) . ?
C7 B8 1.723(5) . ?
C7 B11 1.738(4) . ?
C7' H7C 0.99(4) . ?
C7' H7A 0.89(5) . ?
C7' H7' 0.94(6) . ?
B8 B9 1.767(5) . ?
B8 B12 1.797(5) . ?
B8 H8B 1.01(4) . ?
B9 B12 1.761(6) . ?
B9 B10 1.784(5) . ?
B9 H9B 1.10(4) . ?
B10 B12 1.772(5) . ?
B10 B11 1.814(5) . ?
B10 H10B 0.96(4) . ?
B11 B12 1.779(5) . ?
B11 H11B 1.08(4) . ?
B12 H12B 1.15(4) . ?

loop_
_geom_torsion_atom_site_label_1
_geom_torsion_atom_site_label_2
_geom_torsion_atom_site_label_3
_geom_torsion_atom_site_label_4
_geom_torsion
_geom_torsion_site_symmetry_1
_geom_torsion_site_symmetry_2
_geom_torsion_site_symmetry_3
_geom_torsion_site_symmetry_4
_geom_torsion_publ_flag
B4 C1 Re2 C9' 58.9(6) . . . . ?
B5 C1 Re2 C9' -20.1(6) . . . . ?
B3 C1 Re2 C9' 83.2(5) . . . . ?
B6 C1 Re2 C9' -43.5(5) . . . . ?
B4 C1 Re2 C10' -89.8(3) . . . . ?
B5 C1 Re2 C10' -168.8(3) . . . . ?
B3 C1 Re2 C10' -65.5(2) . . . . ?
B6 C1 Re2 C10' 167.8(2) . . . . ?
B4 C1 Re2 C8' 178.3(3) . . . . ?
B5 C1 Re2 C8' 99.3(3) . . . . ?
B3 C1 Re2 C8' -157.33(19) . . . . ?
B6 C1 Re2 C8' 75.9(2) . . . . ?
B4 C1 Re2 B3 -24.4(2) . . . . ?
B5 C1 Re2 B3 -103.3(3) . . . . ?
B6 C1 Re2 B3 -126.7(3) . . . . ?
B4 C1 Re2 B6 102.4(3) . . . . ?
B5 C1 Re2 B6 23.4(3) . . . . ?
B3 C1 Re2 B6 126.7(3) . . . . ?
B4 C1 Re2 B11 15.7(3) . . . . ?
B5 C1 Re2 B11 -63.2(3) . . . . ?
B3 C1 Re2 B11 40.10(18) . . . . ?
B6 C1 Re2 B11 -86.65(19) . . . . ?
B4 C1 Re2 B10 62.9(3) . . . . ?
B5 C1 Re2 B10 -16.1(3) . . . . ?
B3 C1 Re2 B10 87.27(19) . . . . ?
B6 C1 Re2 B10 -39.48(19) . . . . ?
C6' N1' C2' C3' -1.7(4) . . . . ?
C7' N1' C2' C3' -178.4(3) . . . . ?
C6' N1' C2' C1' 175.7(3) . . . . ?
C7' N1' C2' C1' -0.9(4) . . . . ?
C7 C1' C2' N1' 97.5(4) . . . . ?
C7 C1' C2' C3' -85.1(4) . . . . ?
N1' C2' C3' C4' 0.7(5) . . . . ?
C1' C2' C3' C4' -176.8(3) . . . . ?
B4 C1 B3 C7 38.9(2) . . . . ?
B5 C1 B3 C7 1.3(3) . . . . ?
B6 C1 B3 C7 -66.5(3) . . . . ?
Re2 C1 B3 C7 -119.3(2) . . . . ?
B4 C1 B3 B11 99.9(3) . . . . ?
B5 C1 B3 B11 62.2(3) . . . . ?
B6 C1 B3 B11 -5.5(3) . . . . ?
Re2 C1 B3 B11 -58.36(19) . . . . ?
B5 C1 B3 B4 -37.7(3) . . . . ?
B6 C1 B3 B4 -105.4(3) . . . . ?
Re2 C1 B3 B4 -158.3(2) . . . . ?
B4 C1 B3 Re2 158.3(2) . . . . ?
B5 C1 B3 Re2 120.6(2) . . . . ?
B6 C1 B3 Re2 52.9(2) . . . . ?
C9' Re2 B3 C1 -158.42(19) . . . . ?
C10' Re2 B3 C1 118.0(2) . . . . ?
C8' Re2 B3 C1 33.5(3) . . . . ?
B6 Re2 B3 C1 -35.26(19) . . . . ?
B11 Re2 B3 C1 -119.6(2) . . . . ?
B10 Re2 B3 C1 -81.51(19) . . . . ?
C9' Re2 B3 C7 -68.0(3) . . . . ?
C10' Re2 B3 C7 -151.6(3) . . . . ?
C8' Re2 B3 C7 123.9(3) . . . . ?
C1 Re2 B3 C7 90.4(3) . . . . ?
B6 Re2 B3 C7 55.1(2) . . . . ?
B11 Re2 B3 C7 -29.2(2) . . . . ?
B10 Re2 B3 C7 8.9(2) . . . . ?
C9' Re2 B3 B11 -38.8(2) . . . . ?
C10' Re2 B3 B11 -122.41(19) . . . . ?
C8' Re2 B3 B11 153.15(19) . . . . ?
C1 Re2 B3 B11 119.6(2) . . . . ?
B6 Re2 B3 B11 84.36(18) . . . . ?
B10 Re2 B3 B11 38.11(17) . . . . ?
C9' Re2 B3 B4 -136.8(3) . . . . ?
C10' Re2 B3 B4 139.6(3) . . . . ?
C8' Re2 B3 B4 55.1(3) . . . . ?
C1 Re2 B3 B4 21.6(2) . . . . ?
B6 Re2 B3 B4 -13.6(3) . . . . ?
B11 Re2 B3 B4 -98.0(3) . . . . ?
B10 Re2 B3 B4 -59.9(3) . . . . ?
C2' C3' C4' C5' 0.7(5) . . . . ?
B5 C1 B4 C7 100.4(3) . . . . ?
B3 C1 B4 C7 -40.2(2) . . . . ?
B6 C1 B4 C7 63.3(3) . . . . ?
Re2 C1 B4 C7 -15.2(3) . . . . ?
B3 C1 B4 B5 -140.6(3) . . . . ?
B6 C1 B4 B5 -37.1(3) . . . . ?
Re2 C1 B4 B5 -115.6(3) . . . . ?
B5 C1 B4 B8 38.1(3) . . . . ?
B3 C1 B4 B8 -102.5(3) . . . . ?
B6 C1 B4 B8 1.0(4) . . . . ?
Re2 C1 B4 B8 -77.5(3) . . . . ?
B5 C1 B4 B3 140.6(3) . . . . ?
B6 C1 B4 B3 103.5(3) . . . . ?
Re2 C1 B4 B3 25.0(2) . . . . ?
C7 B3 B4 C1 -133.0(3) . . . . ?
B11 B3 B4 C1 -100.0(3) . . . . ?
Re2 B3 B4 C1 -24.1(2) . . . . ?
C1 B3 B4 C7 133.0(3) . . . . ?
B11 B3 B4 C7 33.0(2) . . . . ?
Re2 B3 B4 C7 108.8(3) . . . . ?
C1 B3 B4 B5 35.3(3) . . . . ?
C7 B3 B4 B5 -97.7(3) . . . . ?
B11 B3 B4 B5 -64.7(3) . . . . ?
Re2 B3 B4 B5 11.1(4) . . . . ?
C1 B3 B4 B8 98.8(3) . . . . ?
C7 B3 B4 B8 -34.2(2) . . . . ?
B11 B3 B4 B8 -1.2(3) . . . . ?
Re2 B3 B4 B8 74.7(3) . . . . ?
B4 C1 B5 B8 -38.0(3) . . . . ?
B3 C1 B5 B8 0.4(4) . . . . ?
B6 C1 B5 B8 102.8(3) . . . . ?
Re2 C1 B5 B8 78.2(3) . . . . ?
B3 C1 B5 B4 38.5(3) . . . . ?
B6 C1 B5 B4 140.9(3) . . . . ?
Re2 C1 B5 B4 116.2(3) . . . . ?
B4 C1 B5 B9 -101.4(3) . . . . ?
B3 C1 B5 B9 -62.9(3) . . . . ?
B6 C1 B5 B9 39.5(3) . . . . ?
Re2 C1 B5 B9 14.9(4) . . . . ?
B4 C1 B5 B6 -140.9(3) . . . . ?
B3 C1 B5 B6 -102.4(3) . . . . ?
Re2 C1 B5 B6 -24.6(3) . . . . ?
C7 B4 B5 C1 -96.9(3) . . . . ?
B8 B4 B5 C1 -137.0(3) . . . . ?
B3 B4 B5 C1 -34.9(3) . . . . ?
C1 B4 B5 B8 137.0(3) . . . . ?
C7 B4 B5 B8 40.1(2) . . . . ?
B3 B4 B5 B8 102.1(3) . . . . ?
C1 B4 B5 B9 98.7(3) . . . . ?
C7 B4 B5 B9 1.8(3) . . . . ?
B8 B4 B5 B9 -38.3(3) . . . . ?
B3 B4 B5 B9 63.8(3) . . . . ?
C1 B4 B5 B6 35.2(3) . . . . ?
C7 B4 B5 B6 -61.7(3) . . . . ?
B8 B4 B5 B6 -101.8(3) . . . . ?
B3 B4 B5 B6 0.2(4) . . . . ?
C3' C4' C5' C6' -1.1(5) . . . . ?
C2' N1' C6' C5' 1.4(5) . . . . ?
C7' N1' C6' C5' 178.2(3) . . . . ?
C4' C5' C6' N1' 0.0(5) . . . . ?
B4 C1 B6 B9 -1.6(3) . . . . ?
B5 C1 B6 B9 -38.6(3) . . . . ?
B3 C1 B6 B9 67.8(3) . . . . ?
Re2 C1 B6 B9 120.0(2) . . . . ?
B4 C1 B6 B5 37.0(3) . . . . ?
B3 C1 B6 B5 106.4(3) . . . . ?
Re2 C1 B6 B5 158.6(2) . . . . ?
B4 C1 B6 B10 -64.1(3) . . . . ?
B5 C1 B6 B10 -101.1(3) . . . . ?
B3 C1 B6 B10 5.3(3) . . . . ?
Re2 C1 B6 B10 57.52(19) . . . . ?
B4 C1 B6 Re2 -121.6(3) . . . . ?
B5 C1 B6 Re2 -158.6(2) . . . . ?
B3 C1 B6 Re2 -52.2(2) . . . . ?
B8 B5 B6 C1 -98.3(3) . . . . ?
B4 B5 B6 C1 -34.4(3) . . . . ?
B9 B5 B6 C1 -135.3(3) . . . . ?
C1 B5 B6 B9 135.3(3) . . . . ?
B8 B5 B6 B9 37.0(3) . . . . ?
B4 B5 B6 B9 100.8(3) . . . . ?
C1 B5 B6 B10 98.7(3) . . . . ?
B8 B5 B6 B10 0.4(3) . . . . ?
B4 B5 B6 B10 64.3(3) . . . . ?
B9 B5 B6 B10 -36.6(2) . . . . ?
C1 B5 B6 Re2 23.2(3) . . . . ?
B8 B5 B6 Re2 -75.1(3) . . . . ?
B4 B5 B6 Re2 -11.2(4) . . . . ?
B9 B5 B6 Re2 -112.1(3) . . . . ?
C9' Re2 B6 C1 166.91(18) . . . . ?
C10' Re2 B6 C1 -22.6(4) . . . . ?
C8' Re2 B6 C1 -104.6(2) . . . . ?
B3 Re2 B6 C1 34.93(18) . . . . ?
B11 Re2 B6 C1 81.92(18) . . . . ?
B10 Re2 B6 C1 119.8(2) . . . . ?
C9' Re2 B6 B9 74.2(3) . . . . ?
C10' Re2 B6 B9 -115.3(3) . . . . ?
C8' Re2 B6 B9 162.7(3) . . . . ?
B3 Re2 B6 B9 -57.8(3) . . . . ?
C1 Re2 B6 B9 -92.7(3) . . . . ?
B11 Re2 B6 B9 -10.8(2) . . . . ?
B10 Re2 B6 B9 27.1(2) . . . . ?
C9' Re2 B6 B5 145.7(3) . . . . ?
C10' Re2 B6 B5 -43.8(4) . . . . ?
C8' Re2 B6 B5 -125.8(3) . . . . ?
B3 Re2 B6 B5 13.7(3) . . . . ?
C1 Re2 B6 B5 -21.2(2) . . . . ?
B11 Re2 B6 B5 60.7(3) . . . . ?
B10 Re2 B6 B5 98.6(3) . . . . ?
C9' Re2 B6 B10 47.1(2) . . . . ?
C10' Re2 B6 B10 -142.4(3) . . . . ?
C8' Re2 B6 B10 135.60(18) . . . . ?
B3 Re2 B6 B10 -84.85(18) . . . . ?
C1 Re2 B6 B10 -119.8(2) . . . . ?
B11 Re2 B6 B10 -37.87(17) . . . . ?
C2' C1' C7 B4 109.9(3) . . . . ?
C2' C1' C7 B12 -35.3(4) . . . . ?
C2' C1' C7 B8 39.4(4) . . . . ?
C2' C1' C7 B3 -178.6(3) . . . . ?
C2' C1' C7 B11 -107.9(3) . . . . ?
C1 B4 C7 C1' 147.1(3) . . . . ?
B5 B4 C7 C1' -150.9(3) . . . . ?
B8 B4 C7 C1' -110.8(3) . . . . ?
B3 B4 C7 C1' 107.0(3) . . . . ?
C1 B4 C7 B12 -64.8(3) . . . . ?
B5 B4 C7 B12 -2.8(3) . . . . ?
B8 B4 C7 B12 37.2(3) . . . . ?
B3 B4 C7 B12 -105.0(3) . . . . ?
C1 B4 C7 B8 -102.0(3) . . . . ?
B5 B4 C7 B8 -40.0(2) . . . . ?
B3 B4 C7 B8 -142.2(3) . . . . ?
C1 B4 C7 B3 40.2(2) . . . . ?
B5 B4 C7 B3 102.2(3) . . . . ?
B8 B4 C7 B3 142.2(3) . . . . ?
C1 B4 C7 B11 3.9(3) . . . . ?
B5 B4 C7 B11 65.9(3) . . . . ?
B8 B4 C7 B11 106.0(3) . . . . ?
B3 B4 C7 B11 -36.2(2) . . . . ?
C1 B3 C7 C1' -146.7(3) . . . . ?
B11 B3 C7 C1' 109.3(3) . . . . ?
B4 B3 C7 C1' -107.9(3) . . . . ?
Re2 B3 C7 C1' 141.4(2) . . . . ?
C1 B3 C7 B4 -38.8(2) . . . . ?
B11 B3 C7 B4 -142.8(3) . . . . ?
Re2 B3 C7 B4 -110.7(3) . . . . ?
C1 B3 C7 B12 66.9(3) . . . . ?
B11 B3 C7 B12 -37.1(2) . . . . ?
B4 B3 C7 B12 105.7(3) . . . . ?
Re2 B3 C7 B12 -5.0(4) . . . . ?
C1 B3 C7 B8 -2.6(3) . . . . ?
B11 B3 C7 B8 -106.6(3) . . . . ?
B4 B3 C7 B8 36.2(3) . . . . ?
Re2 B3 C7 B8 -74.5(3) . . . . ?
C1 B3 C7 B11 104.0(2) . . . . ?
B4 B3 C7 B11 142.8(3) . . . . ?
Re2 B3 C7 B11 32.0(2) . . . . ?
C9' Re2 C8' O1' 140(3) . . . . ?
C10' Re2 C8' O1' -131(3) . . . . ?
B3 Re2 C8' O1' -49(3) . . . . ?
C1 Re2 C8' O1' -26(3) . . . . ?
B6 Re2 C8' O1' 17(3) . . . . ?
B11 Re2 C8' O1' 37(4) . . . . ?
B10 Re2 C8' O1' 50(3) . . . . ?
C1' C7 B8 B5 145.5(3) . . . . ?
B4 C7 B8 B5 39.9(2) . . . . ?
B12 C7 B8 B5 -101.5(3) . . . . ?
B3 C7 B8 B5 3.0(3) . . . . ?
B11 C7 B8 B5 -66.3(3) . . . . ?
C1' C7 B8 B4 105.6(3) . . . . ?
B12 C7 B8 B4 -141.5(3) . . . . ?
B3 C7 B8 B4 -37.0(3) . . . . ?
B11 C7 B8 B4 -106.3(3) . . . . ?
C1' C7 B8 B9 -151.9(3) . . . . ?
B4 C7 B8 B9 102.5(3) . . . . ?
B12 C7 B8 B9 -39.0(3) . . . . ?
B3 C7 B8 B9 65.5(3) . . . . ?
B11 C7 B8 B9 -3.8(4) . . . . ?
C1' C7 B8 B12 -112.9(3) . . . . ?
B4 C7 B8 B12 141.5(3) . . . . ?
B3 C7 B8 B12 104.5(3) . . . . ?
B11 C7 B8 B12 35.2(3) . . . . ?
C1 B5 B8 C7 -1.9(3) . . . . ?
B4 B5 B8 C7 -39.2(2) . . . . ?
B9 B5 B8 C7 98.2(3) . . . . ?
B6 B5 B8 C7 61.4(3) . . . . ?
C1 B5 B8 B4 37.2(2) . . . . ?
B9 B5 B8 B4 137.4(3) . . . . ?
B6 B5 B8 B4 100.6(3) . . . . ?
C1 B5 B8 B9 -100.1(3) . . . . ?
B4 B5 B8 B9 -137.4(3) . . . . ?
B6 B5 B8 B9 -36.8(2) . . . . ?
C1 B5 B8 B12 -62.8(3) . . . . ?
B4 B5 B8 B12 -100.0(3) . . . . ?
B9 B5 B8 B12 37.4(2) . . . . ?
B6 B5 B8 B12 0.6(3) . . . . ?
C1 B4 B8 C7 96.1(3) . . . . ?
B5 B4 B8 C7 134.2(3) . . . . ?
B3 B4 B8 C7 33.8(2) . . . . ?
C1 B4 B8 B5 -38.1(2) . . . . ?
C7 B4 B8 B5 -134.2(3) . . . . ?
B3 B4 B8 B5 -100.4(3) . . . . ?
C1 B4 B8 B9 0.1(3) . . . . ?
C7 B4 B8 B9 -96.0(3) . . . . ?
B5 B4 B8 B9 38.2(2) . . . . ?
B3 B4 B8 B9 -62.2(3) . . . . ?
C1 B4 B8 B12 62.5(3) . . . . ?
C7 B4 B8 B12 -33.7(2) . . . . ?
B5 B4 B8 B12 100.6(3) . . . . ?
B3 B4 B8 B12 0.1(3) . . . . ?
C10' Re2 C9' O2' 111(7) . . . . ?
C8' Re2 C9' O2' -159(7) . . . . ?
B3 Re2 C9' O2' 29(7) . . . . ?
C1 Re2 C9' O2' -39(7) . . . . ?
B6 Re2 C9' O2' -74(7) . . . . ?
B11 Re2 C9' O2' 2(7) . . . . ?
B10 Re2 C9' O2' -43(7) . . . . ?
C1 B5 B9 B12 61.1(3) . . . . ?
B8 B5 B9 B12 -38.5(2) . . . . ?
B4 B5 B9 B12 -0.3(3) . . . . ?
B6 B5 B9 B12 100.7(3) . . . . ?
C1 B5 B9 B8 99.6(3) . . . . ?
B4 B5 B9 B8 38.2(2) . . . . ?
B6 B5 B9 B8 139.1(3) . . . . ?
C1 B5 B9 B6 -39.5(2) . . . . ?
B8 B5 B9 B6 -139.1(3) . . . . ?
B4 B5 B9 B6 -101.0(3) . . . . ?
C1 B5 B9 B10 -2.5(4) . . . . ?
B8 B5 B9 B10 -102.1(3) . . . . ?
B4 B5 B9 B10 -64.0(3) . . . . ?
B6 B5 B9 B10 37.0(2) . . . . ?
C7 B8 B9 B12 38.5(2) . . . . ?
B5 B8 B9 B12 137.6(3) . . . . ?
B4 B8 B9 B12 99.5(3) . . . . ?
C7 B8 B9 B5 -99.0(3) . . . . ?
B4 B8 B9 B5 -38.0(2) . . . . ?
B12 B8 B9 B5 -137.6(3) . . . . ?
C7 B8 B9 B6 -62.1(3) . . . . ?
B5 B8 B9 B6 36.9(2) . . . . ?
B4 B8 B9 B6 -1.1(4) . . . . ?
B12 B8 B9 B6 -100.7(3) . . . . ?
C7 B8 B9 B10 2.1(4) . . . . ?
B5 B8 B9 B10 101.2(3) . . . . ?
B4 B8 B9 B10 63.1(4) . . . . ?
B12 B8 B9 B10 -36.4(3) . . . . ?
C1 B6 B9 B12 -63.2(3) . . . . ?
B5 B6 B9 B12 -101.1(3) . . . . ?
B10 B6 B9 B12 38.1(2) . . . . ?
Re2 B6 B9 B12 8.8(4) . . . . ?
C1 B6 B9 B5 37.9(2) . . . . ?
B10 B6 B9 B5 139.2(3) . . . . ?
Re2 B6 B9 B5 109.9(3) . . . . ?
C1 B6 B9 B8 1.6(3) . . . . ?
B5 B6 B9 B8 -36.3(3) . . . . ?
B10 B6 B9 B8 102.9(3) . . . . ?
Re2 B6 B9 B8 73.6(3) . . . . ?
C1 B6 B9 B10 -101.2(3) . . . . ?
B5 B6 B9 B10 -139.2(3) . . . . ?
Re2 B6 B9 B10 -29.3(2) . . . . ?
C9' Re2 C10' O3' -111(6) . . . . ?
C8' Re2 C10' O3' 158(6) . . . . ?
B3 Re2 C10' O3' 21(6) . . . . ?
C1 Re2 C10' O3' 61(6) . . . . ?
B6 Re2 C10' O3' 77(6) . . . . ?
B11 Re2 C10' O3' -18(6) . . . . ?
B10 Re2 C10' O3' -26(6) . . . . ?
B5 B9 B10 B12 100.2(3) . . . . ?
B8 B9 B10 B12 36.9(3) . . . . ?
B6 B9 B10 B12 137.3(3) . . . . ?
B12 B9 B10 B6 -137.3(3) . . . . ?
B5 B9 B10 B6 -37.1(3) . . . . ?
B8 B9 B10 B6 -100.4(3) . . . . ?
B12 B9 B10 B11 -36.9(3) . . . . ?
B5 B9 B10 B11 63.3(3) . . . . ?
B8 B9 B10 B11 0.0(4) . . . . ?
B6 B9 B10 B11 100.4(3) . . . . ?
B12 B9 B10 Re2 -109.4(3) . . . . ?
B5 B9 B10 Re2 -9.2(4) . . . . ?
B8 B9 B10 Re2 -72.5(3) . . . . ?
B6 B9 B10 Re2 27.9(2) . . . . ?
C1 B6 B10 B12 59.6(3) . . . . ?
B9 B6 B10 B12 -37.5(2) . . . . ?
B5 B6 B10 B12 -1.3(3) . . . . ?
Re2 B6 B10 B12 116.3(2) . . . . ?
C1 B6 B10 B9 97.1(3) . . . . ?
B5 B6 B10 B9 36.3(2) . . . . ?
Re2 B6 B10 B9 153.8(2) . . . . ?
C1 B6 B10 B11 -2.9(3) . . . . ?
B9 B6 B10 B11 -100.0(3) . . . . ?
B5 B6 B10 B11 -63.8(3) . . . . ?
Re2 B6 B10 B11 53.78(19) . . . . ?
C1 B6 B10 Re2 -56.69(19) . . . . ?
B9 B6 B10 Re2 -153.8(2) . . . . ?
B5 B6 B10 Re2 -117.6(2) . . . . ?
C9' Re2 B10 B12 121.8(3) . . . . ?
C10' Re2 B10 B12 36.9(4) . . . . ?
C8' Re2 B10 B12 -147.1(2) . . . . ?
B3 Re2 B10 B12 -11.5(3) . . . . ?
C1 Re2 B10 B12 -57.0(3) . . . . ?
B6 Re2 B10 B12 -96.2(3) . . . . ?
B11 Re2 B10 B12 26.8(2) . . . . ?
C9' Re2 B10 B9 -168.1(3) . . . . ?
C10' Re2 B10 B9 106.9(3) . . . . ?
C8' Re2 B10 B9 -77.1(3) . . . . ?
B3 Re2 B10 B9 58.5(2) . . . . ?
C1 Re2 B10 B9 13.0(2) . . . . ?
B6 Re2 B10 B9 -26.2(2) . . . . ?
B11 Re2 B10 B9 96.8(3) . . . . ?
C9' Re2 B10 B6 -141.97(18) . . . . ?
C10' Re2 B10 B6 133.1(3) . . . . ?
C8' Re2 B10 B6 -50.9(2) . . . . ?
B3 Re2 B10 B6 84.67(18) . . . . ?
C1 Re2 B10 B6 39.15(17) . . . . ?
B11 Re2 B10 B6 123.0(2) . . . . ?
C9' Re2 B10 B11 95.06(18) . . . . ?
C10' Re2 B10 B11 10.1(4) . . . . ?
C8' Re2 B10 B11 -173.89(17) . . . . ?
B3 Re2 B10 B11 -38.30(17) . . . . ?
C1 Re2 B10 B11 -83.82(17) . . . . ?
B6 Re2 B10 B11 -123.0(2) . . . . ?
C1' C7 B11 B12 113.1(3) . . . . ?
B4 C7 B11 B12 -104.3(3) . . . . ?
B8 C7 B11 B12 -35.6(3) . . . . ?
B3 C7 B11 B12 -141.0(3) . . . . ?
C1' C7 B11 B3 -105.9(3) . . . . ?
B4 C7 B11 B3 36.7(3) . . . . ?
B12 C7 B11 B3 141.0(3) . . . . ?
B8 C7 B11 B3 105.4(3) . . . . ?
C1' C7 B11 B10 152.5(3) . . . . ?
B4 C7 B11 B10 -64.9(3) . . . . ?
B12 C7 B11 B10 39.4(2) . . . . ?
B8 C7 B11 B10 3.8(4) . . . . ?
B3 C7 B11 B10 -101.6(3) . . . . ?
C1' C7 B11 Re2 -135.6(3) . . . . ?
B4 C7 B11 Re2 7.0(3) . . . . ?
B12 C7 B11 Re2 111.3(3) . . . . ?
B8 C7 B11 Re2 75.7(3) . . . . ?
B3 C7 B11 Re2 -29.7(2) . . . . ?
C1 B3 B11 C7 -92.6(2) . . . . ?
B4 B3 B11 C7 -32.3(2) . . . . ?
Re2 B3 B11 C7 -150.9(2) . . . . ?
C1 B3 B11 B12 -58.6(3) . . . . ?
C7 B3 B11 B12 34.0(2) . . . . ?
B4 B3 B11 B12 1.7(3) . . . . ?
Re2 B3 B11 B12 -116.9(2) . . . . ?
C1 B3 B11 B10 3.5(3) . . . . ?
C7 B3 B11 B10 96.1(2) . . . . ?
B4 B3 B11 B10 63.8(3) . . . . ?
Re2 B3 B11 B10 -54.83(19) . . . . ?
C1 B3 B11 Re2 58.29(19) . . . . ?
C7 B3 B11 Re2 150.9(2) . . . . ?
B4 B3 B11 Re2 118.6(2) . . . . ?
B12 B10 B11 C7 -39.0(2) . . . . ?
B9 B10 B11 C7 -2.2(3) . . . . ?
B6 B10 B11 C7 60.5(3) . . . . ?
Re2 B10 B11 C7 114.1(2) . . . . ?
B9 B10 B11 B12 36.9(3) . . . . ?
B6 B10 B11 B12 99.6(3) . . . . ?
Re2 B10 B11 B12 153.1(2) . . . . ?
B12 B10 B11 B3 -99.9(3) . . . . ?
B9 B10 B11 B3 -63.0(3) . . . . ?
B6 B10 B11 B3 -0.3(3) . . . . ?
Re2 B10 B11 B3 53.25(19) . . . . ?
B12 B10 B11 Re2 -153.1(2) . . . . ?
B9 B10 B11 Re2 -116.3(3) . . . . ?
B6 B10 B11 Re2 -53.5(2) . . . . ?
C9' Re2 B11 C7 179.9(2) . . . . ?
C10' Re2 B11 C7 90.1(2) . . . . ?
C8' Re2 B11 C7 -77.5(5) . . . . ?
B3 Re2 B11 C7 27.8(2) . . . . ?
C1 Re2 B11 C7 -11.0(2) . . . . ?
B6 Re2 B11 C7 -57.1(2) . . . . ?
B10 Re2 B11 C7 -94.6(3) . . . . ?
C9' Re2 B11 B12 -112.4(2) . . . . ?
C10' Re2 B11 B12 157.8(2) . . . . ?
C8' Re2 B11 B12 -9.8(5) . . . . ?
B3 Re2 B11 B12 95.5(3) . . . . ?
C1 Re2 B11 B12 56.7(2) . . . . ?
B6 Re2 B11 B12 10.6(2) . . . . ?
B10 Re2 B11 B12 -26.9(2) . . . . ?
C9' Re2 B11 B3 152.09(18) . . . . ?
C10' Re2 B11 B3 62.32(19) . . . . ?
C8' Re2 B11 B3 -105.3(4) . . . . ?
C1 Re2 B11 B3 -38.82(16) . . . . ?
B6 Re2 B11 B3 -84.86(18) . . . . ?
B10 Re2 B11 B3 -122.4(2) . . . . ?
C9' Re2 B11 B10 -85.53(18) . . . . ?
C10' Re2 B11 B10 -175.30(17) . . . . ?
C8' Re2 B11 B10 17.1(5) . . . . ?
B3 Re2 B11 B10 122.4(2) . . . . ?
C1 Re2 B11 B10 83.57(17) . . . . ?
B6 Re2 B11 B10 37.53(17) . . . . ?
C1' C7 B12 B9 148.7(3) . . . . ?
B4 C7 B12 B9 2.6(3) . . . . ?
B8 C7 B12 B9 39.3(2) . . . . ?
B3 C7 B12 B9 -67.2(3) . . . . ?
B11 C7 B12 B9 -104.4(3) . . . . ?
C1' C7 B12 B10 -148.1(3) . . . . ?
B4 C7 B12 B10 65.9(3) . . . . ?
B8 C7 B12 B10 102.5(3) . . . . ?
B3 C7 B12 B10 -4.0(3) . . . . ?
B11 C7 B12 B10 -41.2(2) . . . . ?
C1' C7 B12 B11 -106.9(3) . . . . ?
B4 C7 B12 B11 107.1(3) . . . . ?
B8 C7 B12 B11 143.7(3) . . . . ?
B3 C7 B12 B11 37.2(3) . . . . ?
C1' C7 B12 B8 109.4(3) . . . . ?
B4 C7 B12 B8 -36.6(3) . . . . ?
B3 C7 B12 B8 -106.5(3) . . . . ?
B11 C7 B12 B8 -143.7(3) . . . . ?
B5 B9 B12 C7 -1.3(3) . . . . ?
B8 B9 B12 C7 -38.9(2) . . . . ?
B6 B9 B12 C7 62.7(3) . . . . ?
B10 B9 B12 C7 101.0(3) . . . . ?
B5 B9 B12 B10 -102.3(3) . . . . ?
B8 B9 B12 B10 -139.8(3) . . . . ?
B6 B9 B12 B10 -38.2(2) . . . . ?
B5 B9 B12 B11 -63.9(3) . . . . ?
B8 B9 B12 B11 -101.4(3) . . . . ?
B6 B9 B12 B11 0.2(3) . . . . ?
B10 B9 B12 B11 38.4(2) . . . . ?
B5 B9 B12 B8 37.5(2) . . . . ?
B6 B9 B12 B8 101.6(3) . . . . ?
B10 B9 B12 B8 139.8(3) . . . . ?
B9 B10 B12 C7 -97.9(3) . . . . ?
B6 B10 B12 C7 -60.3(3) . . . . ?
B11 B10 B12 C7 40.3(2) . . . . ?
Re2 B10 B12 C7 11.6(3) . . . . ?
B6 B10 B12 B9 37.7(2) . . . . ?
B11 B10 B12 B9 138.2(3) . . . . ?
Re2 B10 B12 B9 109.5(3) . . . . ?
B9 B10 B12 B11 -138.2(3) . . . . ?
B6 B10 B12 B11 -100.6(3) . . . . ?
Re2 B10 B12 B11 -28.7(2) . . . . ?
B9 B10 B12 B8 -36.0(3) . . . . ?
B6 B10 B12 B8 1.7(3) . . . . ?
B11 B10 B12 B8 102.2(3) . . . . ?
Re2 B10 B12 B8 73.5(3) . . . . ?
B3 B11 B12 C7 -34.1(2) . . . . ?
B10 B11 B12 C7 -134.1(3) . . . . ?
Re2 B11 B12 C7 -104.9(3) . . . . ?
C7 B11 B12 B9 96.0(3) . . . . ?
B3 B11 B12 B9 61.9(3) . . . . ?
B10 B11 B12 B9 -38.1(2) . . . . ?
Re2 B11 B12 B9 -8.9(3) . . . . ?
C7 B11 B12 B10 134.1(3) . . . . ?
B3 B11 B12 B10 100.0(3) . . . . ?
Re2 B11 B12 B10 29.2(2) . . . . ?
C7 B11 B12 B8 32.4(2) . . . . ?
B3 B11 B12 B8 -1.7(3) . . . . ?
B10 B11 B12 B8 -101.6(3) . . . . ?
Re2 B11 B12 B8 -72.4(3) . . . . ?
B5 B8 B12 C7 96.9(3) . . . . ?
B4 B8 B12 C7 33.7(2) . . . . ?
B9 B8 B12 C7 134.8(3) . . . . ?
C7 B8 B12 B9 -134.8(3) . . . . ?
B5 B8 B12 B9 -37.9(3) . . . . ?
B4 B8 B12 B9 -101.0(3) . . . . ?
C7 B8 B12 B10 -98.3(3) . . . . ?
B5 B8 B12 B10 -1.4(3) . . . . ?
B4 B8 B12 B10 -64.5(3) . . . . ?
B9 B8 B12 B10 36.5(3) . . . . ?
C7 B8 B12 B11 -32.8(2) . . . . ?
B5 B8 B12 B11 64.1(3) . . . . ?
B4 B8 B12 B11 1.0(4) . . . . ?
B9 B8 B12 B11 102.0(3) . . . . ?
